data_7012939
loop_
_publ_author_name
'Lionel Salmon'
'Pierre Thu\'ery'
'Michel Ephritikhine'
'Bernardo Masci'

_publ_section_title
;
 Complexes of uranium(IV) with acyclic polyphenoxides resulting from
 cleavage of homooxacalixarenes
;
_journal_issue 12
_journal_name_full 'Dalton Trans.'
_journal_page_first 2405
_journal_page_last 2410
_journal_paper_doi 10.1039/b302809g
_journal_year 2003
_chemical_formula_sum 'C54 H61 Cl3 N4 O3 U'
_chemical_formula_weight 1158.45
_space_group_IT_number 14
_symmetry_cell_setting monoclinic
_symmetry_space_group_name_Hall '-P 2yn'
_symmetry_space_group_name_H-M 'P 1 21/n 1'
_atom_sites_solution_hydrogens geom
_atom_sites_solution_primary direct
_atom_sites_solution_secondary difmap
_audit_creation_method SHELXL-97
_cell_angle_alpha 90.00
_cell_angle_beta 95.906(6)
_cell_angle_gamma 90.00
_cell_formula_units_Z 4
_cell_length_a 9.4648(10)
_cell_length_b 14.3274(12)
_cell_length_c 38.870(3)
_cell_measurement_reflns_used 24055
_cell_measurement_temperature 100(2)
_cell_measurement_theta_max 25.68
_cell_measurement_theta_min 2.71
_cell_volume 5243.0(8)
_computing_cell_refinement 'DENZO-SMN (Otwinowski & Minor, 1997)'
_computing_data_collection 'Kappa-CCD software (Nonius B.V., 1998)'
_computing_data_reduction 'DENZO-SMN (Otwinowski & Minor, 1997)'
_computing_molecular_graphics 'SHELXTL (Sheldrick, 1999)'
_computing_publication_material 'SHELXTL (Sheldrick, 1999)'
_computing_structure_refinement 'SHELXL-97 (Sheldrick, 1997)'
_computing_structure_solution 'SHELXS-97 (Sheldrick, 1997)'
_diffrn_ambient_temperature 100(2)
_diffrn_measured_fraction_theta_full 0.788
_diffrn_measured_fraction_theta_max 0.788
_diffrn_measurement_device_type 'Nonius Kappa-CCD'
_diffrn_measurement_method '\f scans'
_diffrn_radiation_monochromator graphite
_diffrn_radiation_source 'fine-focus sealed tube'
_diffrn_radiation_type MoK\a
_diffrn_radiation_wavelength 0.71073
_diffrn_reflns_av_R_equivalents 0.1043
_diffrn_reflns_av_sigmaI/netI 0.1095
_diffrn_reflns_limit_h_max 11
_diffrn_reflns_limit_h_min -11
_diffrn_reflns_limit_k_max 17
_diffrn_reflns_limit_k_min -16
_diffrn_reflns_limit_l_max 46
_diffrn_reflns_limit_l_min -46
_diffrn_reflns_number 24055
_diffrn_reflns_theta_full 25.68
_diffrn_reflns_theta_max 25.68
_diffrn_reflns_theta_min 2.71
_diffrn_standards_decay_% 0
_diffrn_standards_interval_time 0
_exptl_absorpt_coefficient_mu 3.293
_exptl_absorpt_correction_T_max 0.848
_exptl_absorpt_correction_T_min 0.272
_exptl_absorpt_correction_type empirical
_exptl_absorpt_process_details 'program DELABS from PLATON (Spek, 2000)'
_exptl_crystal_colour 'translucent light yellow'
_exptl_crystal_density_diffrn 1.468
_exptl_crystal_density_meas ?
_exptl_crystal_description needle
_exptl_crystal_F_000 2320
_exptl_crystal_size_max 0.42
_exptl_crystal_size_mid 0.08
_exptl_crystal_size_min 0.05
_refine_diff_density_max 0.634
_refine_diff_density_min -0.963
_refine_diff_density_rms 0.137
_refine_ls_extinction_method none
_refine_ls_goodness_of_fit_ref 0.999
_refine_ls_hydrogen_treatment mixed
_refine_ls_matrix_type full
_refine_ls_number_parameters 595
_refine_ls_number_reflns 7839
_refine_ls_number_restraints 18
_refine_ls_restrained_S_all 1.000
_refine_ls_R_factor_all 0.1373
_refine_ls_R_factor_gt 0.0675
_refine_ls_shift/su_max 0.001
_refine_ls_shift/su_mean 0.000
_refine_ls_structure_factor_coef Fsqd
_refine_ls_weighting_details 'calc w=1/[\s^2^(Fo^2^)+(0.0320P)^2^] where P=(Fo^2^+2Fc^2^)/3'
_refine_ls_weighting_scheme calc
_refine_ls_wR_factor_gt 0.1154
_refine_ls_wR_factor_ref 0.1380
_reflns_number_gt 4597
_reflns_number_total 7839
_reflns_threshold_expression >2sigma(I)
_cod_data_source_file b302809g.txt
_cod_data_source_block 3
_cod_original_sg_symbol_H-M 'P 21/n'
_cod_database_code 7012939

loop_
_symmetry_equiv_pos_as_xyz
'x, y, z'
'-x+1/2, y+1/2, -z+1/2'
'-x, -y, -z'
'x-1/2, -y-1/2, z-1/2'

loop_
_atom_site_label
_atom_site_type_symbol
_atom_site_fract_x
_atom_site_fract_y
_atom_site_fract_z
_atom_site_U_iso_or_equiv
_atom_site_adp_type
_atom_site_occupancy
_atom_site_symmetry_multiplicity
_atom_site_calc_flag
_atom_site_refinement_flags
_atom_site_disorder_assembly
_atom_site_disorder_group
U U 0.83624(4) 0.30555(4) 0.184502(10) 0.02950(13) Uani 1 1 d . . .
Cl1 Cl 1.0935(3) 0.2753(2) 0.22035(6) 0.0345(8) Uani 1 1 d . . .
Cl2 Cl 0.6939(3) 0.2708(2) 0.24045(6) 0.0376(8) Uani 1 1 d . . .
Cl3 Cl 0.8577(3) 0.4869(2) 0.20171(7) 0.0361(8) Uani 1 1 d . . .
O1 O 0.8296(7) 0.1576(6) 0.17552(15) 0.027(2) Uani 1 1 d . . .
O2 O 0.9411(7) 0.3221(7) 0.13785(15) 0.032(2) Uani 1 1 d . . .
O3 O 0.6352(7) 0.3423(6) 0.15349(16) 0.030(2) Uani 1 1 d . . .
N1 N 0.5626(9) 0.0063(9) 0.2045(2) 0.037(3) Uani 1 1 d . . .
N2 N 0.3327(10) 0.4205(8) 0.1879(2) 0.034(3) Uani 1 1 d . . .
C1 C 0.7983(11) -0.0074(9) 0.1803(2) 0.025(3) Uani 1 1 d . . .
C2 C 0.8632(13) 0.0693(11) 0.1648(3) 0.039(4) Uani 1 1 d . . .
C3 C 0.9505(11) 0.0534(10) 0.1392(3) 0.033(3) Uani 1 1 d . . .
C4 C 0.9655(11) -0.0381(9) 0.1269(3) 0.031(3) Uani 1 1 d . . .
H4 H 1.0255 -0.0481 0.1098 0.037 Uiso 1 1 calc R . .
C5 C 0.8935(13) -0.1158(9) 0.1394(3) 0.034(3) Uani 1 1 d . . .
C6 C 0.8146(11) -0.0974(9) 0.1680(2) 0.029(3) Uani 1 1 d . . .
H6 H 0.7729 -0.1470 0.1786 0.035 Uiso 1 1 calc R . .
C7 C 0.8956(13) -0.2110(9) 0.1230(3) 0.035(3) Uani 1 1 d . . .
C8 C 0.9925(13) -0.2144(10) 0.0943(3) 0.048(4) Uani 1 1 d . . .
H8A H 0.9619 -0.1689 0.0770 0.072 Uiso 1 1 calc R . .
H8B H 0.9889 -0.2755 0.0842 0.072 Uiso 1 1 calc R . .
H8C H 1.0882 -0.2008 0.1037 0.072 Uiso 1 1 calc R . .
C9 C 0.7445(14) -0.2363(11) 0.1074(3) 0.061(5) Uani 1 1 d . . .
H9A H 0.6832 -0.2409 0.1255 0.092 Uiso 1 1 calc R . .
H9B H 0.7464 -0.2951 0.0956 0.092 Uiso 1 1 calc R . .
H9C H 0.7096 -0.1887 0.0913 0.092 Uiso 1 1 calc R . .
C10 C 0.9502(14) -0.2844(12) 0.1503(3) 0.067(6) Uani 1 1 d . . .
H10A H 1.0337 -0.2611 0.1637 0.101 Uiso 1 1 calc R . .
H10B H 0.9729 -0.3411 0.1389 0.101 Uiso 1 1 calc R . .
H10C H 0.8779 -0.2967 0.1654 0.101 Uiso 1 1 calc R . .
C11 C 1.0331(11) 0.1353(10) 0.1258(3) 0.040(4) Uani 1 1 d . . .
H11A H 1.0659 0.1754 0.1451 0.048 Uiso 1 1 calc R . .
H11B H 1.1160 0.1115 0.1160 0.048 Uiso 1 1 calc R . .
C12 C 0.9470(11) 0.1917(11) 0.0992(3) 0.034(3) Uani 1 1 d . . .
C13 C 0.8967(11) 0.2790(10) 0.1064(2) 0.034(4) Uani 1 1 d . . .
C14 C 0.8069(10) 0.3286(10) 0.0824(2) 0.032(4) Uani 1 1 d . . .
C15 C 0.7684(11) 0.2864(9) 0.0502(2) 0.028(3) Uani 1 1 d . . .
H15 H 0.7056 0.3177 0.0342 0.034 Uiso 1 1 calc R . .
C16 C 0.8187(12) 0.2015(11) 0.0413(2) 0.041(4) Uani 1 1 d . . .
C17 C 0.9052(11) 0.1526(10) 0.0664(2) 0.037(3) Uani 1 1 d . . .
H17 H 0.9361 0.0930 0.0614 0.044 Uiso 1 1 calc R . .
C18 C 0.7752(14) 0.1513(10) 0.0063(3) 0.045(4) Uani 1 1 d . . .
C19 C 0.6872(17) 0.2128(13) -0.0187(3) 0.085(5) Uani 1 1 d U . .
H19A H 0.6036 0.2325 -0.0087 0.128 Uiso 1 1 calc R . .
H19B H 0.6600 0.1787 -0.0396 0.128 Uiso 1 1 calc R . .
H19C H 0.7417 0.2665 -0.0239 0.128 Uiso 1 1 calc R . .
C20 C 0.6932(14) 0.0611(12) 0.0112(3) 0.061(4) Uani 1 1 d U . .
H20A H 0.6101 0.0749 0.0225 0.092 Uiso 1 1 calc R . .
H20B H 0.7527 0.0184 0.0252 0.092 Uiso 1 1 calc R . .
H20C H 0.6654 0.0334 -0.0109 0.092 Uiso 1 1 calc R . .
C21 C 0.9074(15) 0.1289(12) -0.0105(3) 0.067(5) Uani 1 1 d U . .
H21A H 0.9103 0.1667 -0.0308 0.101 Uiso 1 1 calc R . .
H21B H 0.9067 0.0642 -0.0168 0.101 Uiso 1 1 calc R . .
H21C H 0.9895 0.1417 0.0055 0.101 Uiso 1 1 calc R . .
C22 C 0.7379(11) 0.4194(9) 0.0914(3) 0.034(3) Uani 1 1 d . . .
H22A H 0.7442 0.4639 0.0728 0.040 Uiso 1 1 calc R . .
H22B H 0.7886 0.4451 0.1122 0.040 Uiso 1 1 calc R . .
C23 C 0.5821(12) 0.4050(9) 0.0971(3) 0.032(3) Uani 1 1 d . . .
C24 C 0.5405(11) 0.3682(9) 0.1276(2) 0.028(3) Uani 1 1 d . . .
C25 C 0.3981(12) 0.3605(9) 0.1319(2) 0.030(3) Uani 1 1 d . . .
C26 C 0.2924(11) 0.3784(9) 0.1046(3) 0.031(3) Uani 1 1 d . . .
H26 H 0.1976 0.3667 0.1073 0.037 Uiso 1 1 calc R . .
C27 C 0.3313(11) 0.4148(9) 0.0726(2) 0.030(3) Uani 1 1 d . . .
C28 C 0.4772(12) 0.4271(9) 0.0700(3) 0.030(3) Uani 1 1 d . . .
H28 H 0.5055 0.4509 0.0495 0.036 Uiso 1 1 calc R . .
C29 C 0.2162(11) 0.4371(10) 0.0429(3) 0.036(3) Uani 1 1 d . . .
C30 C 0.1080(13) 0.5054(10) 0.0555(3) 0.048(4) Uani 1 1 d . . .
H30A H 0.0651 0.4781 0.0744 0.073 Uiso 1 1 calc R . .
H30B H 0.0358 0.5187 0.0369 0.073 Uiso 1 1 calc R . .
H30C H 0.1552 0.5623 0.0630 0.073 Uiso 1 1 calc R . .
C31 C 0.1387(12) 0.3446(10) 0.0309(3) 0.047(4) Uani 1 1 d . . .
H31A H 0.2066 0.3010 0.0236 0.070 Uiso 1 1 calc R . .
H31B H 0.0680 0.3576 0.0120 0.070 Uiso 1 1 calc R . .
H31C H 0.0941 0.3184 0.0498 0.070 Uiso 1 1 calc R . .
C32 C 0.2831(11) 0.4840(11) 0.0118(3) 0.049(4) Uani 1 1 d . . .
H32A H 0.3377 0.5375 0.0199 0.074 Uiso 1 1 calc R . .
H32B H 0.2087 0.5030 -0.0054 0.074 Uiso 1 1 calc R . .
H32C H 0.3438 0.4399 0.0019 0.074 Uiso 1 1 calc R . .
C33 C 0.7218(10) 0.0082(10) 0.2124(2) 0.039(4) Uani 1 1 d . . .
H33A H 0.7503 -0.0398 0.2293 0.046 Uiso 1 1 calc R . .
H33B H 0.7502 0.0681 0.2225 0.046 Uiso 1 1 calc R . .
C34 C 0.5039(13) 0.0773(10) 0.1845(3) 0.042(3) Uani 1 1 d . . .
H34 H 0.5610 0.1232 0.1762 0.050 Uiso 1 1 calc R . .
C35 C 0.3590(13) 0.0800(10) 0.1768(3) 0.043(4) Uani 1 1 d . . .
H35 H 0.3167 0.1269 0.1628 0.051 Uiso 1 1 calc R . .
C36 C 0.2773(13) 0.0123(10) 0.1902(3) 0.040(3) Uani 1 1 d . . .
H36 H 0.1790 0.0154 0.1858 0.048 Uiso 1 1 calc R . .
C37 C 0.3365(12) -0.0582(10) 0.2095(3) 0.040(4) Uani 1 1 d . . .
H37 H 0.2807 -0.1046 0.2180 0.048 Uiso 1 1 calc R . .
C38 C 0.4831(12) -0.0595(9) 0.2164(3) 0.031(3) Uani 1 1 d . . .
H38 H 0.5262 -0.1077 0.2296 0.037 Uiso 1 1 calc R . .
C39 C 0.3471(12) 0.3322(10) 0.1668(3) 0.042(4) Uani 1 1 d . . .
H39A H 0.2562 0.3005 0.1630 0.050 Uiso 1 1 calc R . .
H39B H 0.4151 0.2901 0.1790 0.050 Uiso 1 1 calc R . .
C40 C 0.4371(12) 0.4412(10) 0.2129(3) 0.038(4) Uani 1 1 d . . .
H40 H 0.5160 0.4026 0.2172 0.046 Uiso 1 1 calc R . .
C41 C 0.4237(13) 0.5217(11) 0.2320(3) 0.043(4) Uani 1 1 d . . .
H41 H 0.4954 0.5367 0.2493 0.052 Uiso 1 1 calc R . .
C42 C 0.3112(12) 0.5787(11) 0.2266(3) 0.043(4) Uani 1 1 d . . .
H42 H 0.3041 0.6325 0.2397 0.052 Uiso 1 1 calc R . .
C43 C 0.2041(12) 0.5539(10) 0.2002(3) 0.036(3) Uani 1 1 d . . .
H43 H 0.1253 0.5923 0.1954 0.043 Uiso 1 1 calc R . .
C44 C 0.2159(12) 0.4722(10) 0.1814(3) 0.036(3) Uani 1 1 d . . .
H44 H 0.1439 0.4539 0.1647 0.044 Uiso 1 1 calc R . .
N3 N 0.0138(12) 0.2566(9) 0.3206(2) 0.046(3) Uani 1 1 d . . .
C45 C 0.1156(14) 0.2592(11) 0.3471(3) 0.049(4) Uani 1 1 d . . .
H45 H 0.1749 0.3111 0.3490 0.059 Uiso 1 1 calc R . .
C46 C 0.1392(13) 0.1906(13) 0.3717(3) 0.051(4) Uani 1 1 d . . .
H46 H 0.2102 0.1968 0.3899 0.061 Uiso 1 1 calc R . .
C47 C 0.0533(12) 0.1114(11) 0.3684(3) 0.041(3) Uani 1 1 d . . .
H47 H 0.0672 0.0629 0.3843 0.049 Uiso 1 1 calc R . .
C48 C -0.0524(12) 0.1059(12) 0.3414(3) 0.047(4) Uani 1 1 d . . .
H48 H -0.1128 0.0547 0.3385 0.056 Uiso 1 1 calc R . .
C49 C -0.0641(12) 0.1795(11) 0.3191(3) 0.038(3) Uani 1 1 d . . .
H49 H -0.1347 0.1751 0.3007 0.046 Uiso 1 1 calc R . .
N4 N 0.3133(11) 0.0134(10) 0.0806(3) 0.052(4) Uani 1 1 d . . .
C50 C 0.4381(13) -0.0264(10) 0.0946(3) 0.041(3) Uani 1 1 d . . .
H50 H 0.4388 -0.0899 0.0996 0.049 Uiso 1 1 calc R . .
C51 C 0.5611(14) 0.0228(10) 0.1016(3) 0.039(3) Uani 1 1 d . . .
H51 H 0.6432 -0.0071 0.1111 0.047 Uiso 1 1 calc R . .
C52 C 0.5628(12) 0.1188(10) 0.0945(3) 0.037(3) Uani 1 1 d . . .
H52 H 0.6438 0.1548 0.0998 0.045 Uiso 1 1 calc R . .
C53 C 0.4409(12) 0.1558(10) 0.0795(3) 0.040(4) Uani 1 1 d . . .
H53 H 0.4375 0.2189 0.0738 0.047 Uiso 1 1 calc R . .
C54 C 0.3215(13) 0.1017(11) 0.0726(3) 0.037(3) Uani 1 1 d . . .
H54 H 0.2408 0.1298 0.0615 0.044 Uiso 1 1 calc R . .

loop_
_atom_site_aniso_label
_atom_site_aniso_U_11
_atom_site_aniso_U_22
_atom_site_aniso_U_33
_atom_site_aniso_U_23
_atom_site_aniso_U_13
_atom_site_aniso_U_12
U 0.0276(2) 0.0331(3) 0.02743(19) 0.0001(2) 0.00105(12) 0.0005(3)
Cl1 0.0313(15) 0.040(2) 0.0320(14) 0.0008(11) 0.0009(10) 0.0008(14)
Cl2 0.0378(16) 0.044(3) 0.0321(14) 0.0033(12) 0.0081(11) 0.0011(15)
Cl3 0.0382(17) 0.035(2) 0.0347(15) 0.0002(12) 0.0015(11) 0.0003(15)
O1 0.021(4) 0.029(7) 0.032(4) 0.001(3) 0.002(3) 0.003(4)
O2 0.036(4) 0.038(8) 0.022(4) 0.002(3) -0.001(3) 0.004(4)
O3 0.017(4) 0.044(7) 0.029(4) 0.000(3) 0.002(3) 0.000(4)
N1 0.029(6) 0.056(10) 0.025(5) -0.002(4) -0.001(4) -0.004(6)
N2 0.032(6) 0.036(8) 0.034(5) 0.000(5) 0.007(4) -0.010(6)
C1 0.033(7) 0.015(8) 0.025(5) -0.006(4) -0.003(4) 0.009(5)
C2 0.045(8) 0.042(12) 0.028(6) 0.009(6) -0.011(5) -0.003(7)
C3 0.023(6) 0.046(11) 0.029(6) 0.010(5) 0.002(4) 0.011(6)
C4 0.031(7) 0.025(10) 0.038(6) 0.004(5) 0.007(4) 0.001(6)
C5 0.051(8) 0.016(9) 0.036(7) 0.003(5) 0.006(5) 0.011(7)
C6 0.020(6) 0.037(10) 0.031(6) 0.010(5) 0.000(4) 0.009(6)
C7 0.052(8) 0.011(10) 0.042(6) -0.007(5) 0.004(5) -0.001(6)
C8 0.064(9) 0.037(12) 0.043(7) -0.005(6) 0.009(6) 0.011(8)
C9 0.055(9) 0.059(14) 0.067(9) 0.005(7) -0.002(7) -0.002(9)
C10 0.068(10) 0.090(18) 0.045(8) 0.021(8) 0.008(6) 0.034(10)
C11 0.025(6) 0.056(12) 0.040(7) 0.004(6) 0.004(5) -0.007(7)
C12 0.035(7) 0.026(9) 0.044(6) 0.001(6) 0.015(4) -0.003(7)
C13 0.030(6) 0.045(12) 0.030(6) 0.004(5) 0.010(4) 0.011(6)
C14 0.020(6) 0.048(12) 0.029(6) 0.006(5) 0.006(4) 0.007(6)
C15 0.037(7) 0.018(10) 0.029(5) -0.002(4) 0.001(4) 0.002(6)
C16 0.043(7) 0.049(11) 0.030(6) 0.015(6) -0.001(4) -0.019(8)
C17 0.027(6) 0.048(11) 0.035(6) -0.005(5) 0.006(5) -0.002(7)
C18 0.068(9) 0.044(11) 0.022(6) -0.011(5) -0.001(5) 0.000(8)
C19 0.108(9) 0.084(10) 0.058(7) -0.001(7) -0.021(6) 0.014(8)
C20 0.064(7) 0.066(9) 0.054(6) -0.001(6) 0.010(6) -0.012(7)
C21 0.077(8) 0.072(9) 0.055(7) -0.024(6) 0.015(6) -0.012(7)
C22 0.024(6) 0.041(10) 0.035(6) -0.001(5) 0.003(4) 0.002(6)
C23 0.032(7) 0.029(10) 0.034(6) -0.004(5) 0.000(5) -0.003(6)
C24 0.028(6) 0.032(10) 0.024(6) 0.001(5) 0.000(4) 0.004(6)
C25 0.045(7) 0.020(9) 0.024(5) -0.004(4) -0.004(4) -0.008(6)
C26 0.021(6) 0.032(10) 0.039(6) -0.005(5) 0.006(4) 0.007(6)
C27 0.029(6) 0.032(10) 0.030(6) 0.007(5) -0.001(4) 0.013(6)
C28 0.035(7) 0.019(9) 0.034(6) -0.011(5) 0.003(5) -0.004(6)
C29 0.025(7) 0.041(11) 0.039(7) 0.011(6) -0.008(4) -0.008(7)
C30 0.048(8) 0.050(13) 0.045(7) 0.011(6) -0.008(5) 0.023(8)
C31 0.039(7) 0.054(13) 0.045(7) -0.010(6) -0.004(5) -0.002(7)
C32 0.023(7) 0.081(14) 0.042(7) 0.011(7) -0.008(5) -0.016(8)
C33 0.021(6) 0.064(12) 0.029(6) 0.005(6) -0.004(4) 0.006(7)
C34 0.049(8) 0.024(10) 0.051(8) 0.006(6) -0.002(6) -0.003(7)
C35 0.050(9) 0.017(10) 0.060(9) 0.003(6) -0.006(6) 0.002(7)
C36 0.040(8) 0.030(11) 0.048(7) 0.000(6) -0.005(5) 0.002(7)
C37 0.029(7) 0.048(12) 0.044(7) -0.002(6) 0.007(5) -0.004(7)
C38 0.042(7) 0.020(9) 0.031(6) -0.008(5) 0.003(5) 0.002(6)
C39 0.033(7) 0.056(14) 0.039(7) 0.007(6) 0.010(5) -0.009(7)
C40 0.025(7) 0.048(12) 0.041(7) -0.009(6) 0.003(5) 0.009(7)
C41 0.043(8) 0.042(12) 0.046(7) -0.014(6) 0.011(5) 0.000(8)
C42 0.040(8) 0.054(12) 0.037(7) -0.012(6) 0.009(5) -0.010(8)
C43 0.025(7) 0.032(11) 0.053(7) 0.004(6) 0.009(5) 0.000(6)
C44 0.028(7) 0.048(12) 0.034(6) 0.002(6) 0.005(4) -0.002(7)
N3 0.063(8) 0.044(10) 0.032(6) 0.004(5) 0.015(5) -0.003(6)
C45 0.058(9) 0.045(12) 0.045(8) 0.005(6) 0.011(6) -0.001(8)
C46 0.046(8) 0.052(12) 0.053(7) -0.014(8) 0.001(5) -0.004(9)
C47 0.029(7) 0.038(11) 0.056(8) 0.001(6) 0.006(5) -0.006(7)
C48 0.033(7) 0.061(14) 0.044(8) -0.006(6) -0.006(5) -0.008(8)
C49 0.035(7) 0.030(12) 0.048(7) 0.004(6) -0.002(5) 0.005(7)
N4 0.047(7) 0.068(12) 0.043(6) -0.024(6) 0.009(5) -0.020(7)
C50 0.049(8) 0.024(10) 0.051(8) 0.013(6) 0.005(6) -0.004(7)
C51 0.044(8) 0.016(10) 0.059(8) -0.004(6) 0.011(6) -0.001(7)
C52 0.030(7) 0.045(11) 0.037(7) -0.001(6) 0.001(5) -0.006(7)
C53 0.034(7) 0.043(11) 0.042(7) -0.003(5) 0.004(5) -0.011(7)
C54 0.034(7) 0.041(12) 0.035(7) 0.001(6) 0.006(5) 0.001(7)

loop_
_atom_type_symbol
_atom_type_description
_atom_type_scat_dispersion_real
_atom_type_scat_dispersion_imag
_atom_type_scat_source
C C 0.0033 0.0016 'International Tables Vol C Tables 4.2.6.8 and 6.1.1.4'
H H 0.0000 0.0000 'International Tables Vol C Tables 4.2.6.8 and 6.1.1.4'
N N 0.0061 0.0033 'International Tables Vol C Tables 4.2.6.8 and 6.1.1.4'
O O 0.0106 0.0060 'International Tables Vol C Tables 4.2.6.8 and 6.1.1.4'
Cl Cl 0.1484 0.1585 'International Tables Vol C Tables 4.2.6.8 and 6.1.1.4'
U U -9.6767 9.6646 'International Tables Vol C Tables 4.2.6.8 and 6.1.1.4'

loop_
_geom_angle_atom_site_label_1
_geom_angle_atom_site_label_2
_geom_angle_atom_site_label_3
_geom_angle
_geom_angle_site_symmetry_1
_geom_angle_site_symmetry_3
_geom_angle_publ_flag
O1 U O2 88.9(3) . . ?
O1 U O3 97.9(3) . . ?
O2 U O3 87.7(2) . . ?
O1 U Cl3 174.51(17) . . ?
O2 U Cl3 94.2(3) . . ?
O3 U Cl3 86.8(2) . . ?
O1 U Cl1 86.29(18) . . ?
O2 U Cl1 89.04(18) . . ?
O3 U Cl1 174.7(2) . . ?
Cl3 U Cl1 89.20(9) . . ?
O1 U Cl2 86.60(18) . . ?
O2 U Cl2 174.9(2) . . ?
O3 U Cl2 90.59(18) . . ?
Cl3 U Cl2 90.52(9) . . ?
Cl1 U Cl2 92.99(8) . . ?
C2 O1 U 161.9(7) . . ?
C13 O2 U 124.2(7) . . ?
C24 O3 U 162.7(7) . . ?
C38 N1 C34 121.2(10) . . ?
C38 N1 C33 122.5(11) . . ?
C34 N1 C33 116.3(11) . . ?
C44 N2 C40 123.2(12) . . ?
C44 N2 C39 118.5(10) . . ?
C40 N2 C39 118.2(11) . . ?
C6 C1 C2 120.1(11) . . ?
C6 C1 C33 119.9(11) . . ?
C2 C1 C33 119.8(11) . . ?
C3 C2 O1 122.9(12) . . ?
C3 C2 C1 119.8(13) . . ?
O1 C2 C1 117.3(11) . . ?
C2 C3 C4 119.2(12) . . ?
C2 C3 C11 119.0(13) . . ?
C4 C3 C11 121.8(10) . . ?
C3 C4 C5 123.2(11) . . ?
C4 C5 C6 115.6(12) . . ?
C4 C5 C7 122.6(10) . . ?
C6 C5 C7 121.8(11) . . ?
C1 C6 C5 121.8(11) . . ?
C5 C7 C8 112.0(11) . . ?
C5 C7 C9 109.1(11) . . ?
C8 C7 C9 108.1(10) . . ?
C5 C7 C10 110.1(10) . . ?
C8 C7 C10 107.4(11) . . ?
C9 C7 C10 110.0(11) . . ?
C12 C11 C3 113.0(9) . . ?
C13 C12 C17 118.3(11) . . ?
C13 C12 C11 121.8(10) . . ?
C17 C12 C11 119.7(13) . . ?
C12 C13 C14 121.7(11) . . ?
C12 C13 O2 120.1(10) . . ?
C14 C13 O2 118.1(11) . . ?
C13 C14 C15 117.6(12) . . ?
C13 C14 C22 122.1(10) . . ?
C15 C14 C22 119.9(9) . . ?
C16 C15 C14 123.1(10) . . ?
C15 C16 C17 117.7(11) . . ?
C15 C16 C18 124.5(10) . . ?
C17 C16 C18 117.5(13) . . ?
C16 C17 C12 121.5(13) . . ?
C19 C18 C21 105.9(12) . . ?
C19 C18 C20 108.8(12) . . ?
C21 C18 C20 109.3(13) . . ?
C19 C18 C16 112.0(13) . . ?
C21 C18 C16 108.7(10) . . ?
C20 C18 C16 112.0(10) . . ?
C14 C22 C23 111.4(10) . . ?
C24 C23 C28 118.9(10) . . ?
C24 C23 C22 122.6(9) . . ?
C28 C23 C22 118.5(10) . . ?
O3 C24 C25 118.4(9) . . ?
O3 C24 C23 121.5(10) . . ?
C25 C24 C23 120.0(9) . . ?
C24 C25 C26 121.5(10) . . ?
C24 C25 C39 121.8(9) . . ?
C26 C25 C39 116.8(10) . . ?
C25 C26 C27 119.8(10) . . ?
C28 C27 C26 116.8(9) . . ?
C28 C27 C29 123.0(10) . . ?
C26 C27 C29 120.2(10) . . ?
C27 C28 C23 122.7(10) . . ?
C30 C29 C27 109.8(9) . . ?
C30 C29 C31 109.2(10) . . ?
C27 C29 C31 108.8(11) . . ?
C30 C29 C32 108.0(11) . . ?
C27 C29 C32 110.8(9) . . ?
C31 C29 C32 110.2(10) . . ?
N1 C33 C1 112.5(8) . . ?
N1 C34 C35 119.0(12) . . ?
C34 C35 C36 119.0(13) . . ?
C37 C36 C35 121.5(12) . . ?
C36 C37 C38 117.9(13) . . ?
N1 C38 C37 121.3(12) . . ?
N2 C39 C25 108.1(11) . . ?
N2 C40 C41 118.0(12) . . ?
C42 C41 C40 122.5(12) . . ?
C41 C42 C43 117.4(13) . . ?
C44 C43 C42 120.2(12) . . ?
N2 C44 C43 118.5(11) . . ?
C49 N3 C45 114.3(12) . . ?
N3 C45 C46 124.7(15) . . ?
C45 C46 C47 118.0(12) . . ?
C48 C47 C46 119.0(14) . . ?
C49 C48 C47 116.6(14) . . ?
N3 C49 C48 127.5(11) . . ?
C54 N4 C50 115.2(12) . . ?
C51 C50 N4 123.1(14) . . ?
C50 C51 C52 119.6(13) . . ?
C53 C52 C51 116.4(13) . . ?
C52 C53 C54 120.8(14) . . ?
N4 C54 C53 124.6(13) . . ?

loop_
_geom_bond_atom_site_label_1
_geom_bond_atom_site_label_2
_geom_bond_distance
_geom_bond_site_symmetry_2
_geom_bond_publ_flag
U O1 2.148(9) . ?
U O2 2.168(6) . ?
U O3 2.208(6) . ?
U Cl3 2.686(4) . ?
U Cl1 2.713(3) . ?
U Cl2 2.719(3) . ?
O1 C2 1.379(15) . ?
O2 C13 1.394(13) . ?
O3 C24 1.331(12) . ?
N1 C38 1.320(15) . ?
N1 C34 1.363(16) . ?
N1 C33 1.506(12) . ?
N2 C44 1.333(15) . ?
N2 C40 1.345(14) . ?
N2 C39 1.522(16) . ?
C1 C6 1.392(16) . ?
C1 C2 1.422(16) . ?
C1 C33 1.520(14) . ?
C2 C3 1.378(16) . ?
C3 C4 1.407(18) . ?
C3 C11 1.531(17) . ?
C4 C5 1.417(16) . ?
C5 C6 1.423(14) . ?
C5 C7 1.507(17) . ?
C7 C8 1.516(15) . ?
C7 C9 1.539(16) . ?
C7 C10 1.545(17) . ?
C11 C12 1.487(16) . ?
C12 C13 1.377(18) . ?
C12 C17 1.411(15) . ?
C13 C14 1.393(15) . ?
C14 C15 1.403(14) . ?
C14 C22 1.512(16) . ?
C15 C16 1.363(18) . ?
C16 C17 1.396(16) . ?
C16 C18 1.555(16) . ?
C18 C19 1.501(19) . ?
C18 C21 1.504(17) . ?
C18 C20 1.529(19) . ?
C22 C23 1.528(14) . ?
C23 C24 1.389(15) . ?
C23 C28 1.409(14) . ?
C24 C25 1.380(14) . ?
C25 C26 1.404(14) . ?
C25 C39 1.541(14) . ?
C26 C27 1.430(14) . ?
C27 C28 1.406(14) . ?
C27 C29 1.536(13) . ?
C29 C30 1.532(17) . ?
C29 C31 1.563(17) . ?
C29 C32 1.573(15) . ?
C34 C35 1.374(15) . ?
C35 C36 1.374(17) . ?
C36 C37 1.347(17) . ?
C37 C38 1.386(15) . ?
C40 C41 1.385(18) . ?
C41 C42 1.342(17) . ?
C42 C43 1.411(15) . ?
C43 C44 1.391(18) . ?
N3 C49 1.326(16) . ?
N3 C45 1.336(15) . ?
C45 C46 1.37(2) . ?
C46 C47 1.395(19) . ?
C47 C48 1.378(15) . ?
C48 C49 1.361(19) . ?
N4 C54 1.306(17) . ?
N4 C50 1.373(16) . ?
C50 C51 1.364(16) . ?
C51 C52 1.403(18) . ?
C52 C53 1.347(15) . ?
C53 C54 1.375(16) . ?
